data_4060338
_publ_section_title
;
  Synthesis and Crystallographic Characterization of New Mn(I)
  Complexes of Donor-Functionalized Indenes
;
_journal_name_full Organometallics
_journal_paper_doi 10.1021/om0490435
_journal_year 2005
_chemical_formula_sum 'C23.5 H30 Br Mn N O3 P'
_chemical_formula_weight 540.31
_space_group_IT_number 4
_symmetry_cell_setting monoclinic
_symmetry_space_group_name_Hall 'P 2yb'
_symmetry_space_group_name_H-M 'P 1 21 1'
_cell_angle_alpha 90.00
_cell_angle_beta 99.222(2)
_cell_angle_gamma 90.00
_cell_formula_units_Z 4
_cell_length_a 8.3609(7)
_cell_length_b 29.333(2)
_cell_length_c 10.0818(8)
_cell_measurement_temperature 193(2)
_cell_volume 2440.6(3)
_diffrn_ambient_temperature 193(2)
_exptl_crystal_density_diffrn 1.470
_cod_depositor_comments
;
The following automatic conversions were performed:
'_symmetry_cell_setting' value 'Monoclinic' changed to 'monoclinic'
according to '/home/saulius/struct/CIF-dictionaries/cif_core.dic'
dictionary named 'cif_core.dic' version 2.4.1 from 2010-06-29.

Automatic conversion script
Id: cif_fix_enum 1527 2010-12-29 10:47:43Z saulius 
;
_cod_original_sg_symbol_H-M 'P 21'
_cod_original_formula_sum 'C23.50 H30 Br Mn N O3 P'
_cod_database_code 4060338

loop_
_symmetry_equiv_pos_as_xyz
'x, y, z'
'-x, y+1/2, -z'

loop_
_atom_site_label
_atom_site_type_symbol
_atom_site_fract_x
_atom_site_fract_y
_atom_site_fract_z
_atom_site_U_iso_or_equiv
_atom_site_adp_type
_atom_site_occupancy
_atom_site_symmetry_multiplicity
_atom_site_calc_flag
_atom_site_refinement_flags
_atom_site_disorder_assembly
_atom_site_disorder_group
BrA Br -0.49299(14) 0.19819(6) 0.29839(17) 0.0833(5) Uani 1 1 d . A 1
MnA Mn -0.30355(16) 0.25496(7) 0.21703(13) 0.0356(4) Uani 1 1 d . A 1
P1A P -0.2466(3) 0.28809(10) 0.4293(2) 0.0291(6) Uani 1 1 d . A 1
O11A O -0.3575(10) 0.2070(4) -0.0380(9) 0.090(3) Uani 1 1 d . A 1
O12A O -0.5991(10) 0.3080(3) 0.1355(8) 0.079(3) Uani 1 1 d . A 1
O13A O -0.1344(13) 0.3221(3) 0.0795(9) 0.078(3) Uani 1 1 d . A 1
N1A N -0.0882(8) 0.2122(2) 0.2906(7) 0.0275(18) Uani 1 1 d . A 1
C1A C 0.1204(10) 0.1972(4) 0.5086(9) 0.037(2) Uani 1 1 d . A 1
H1AA H 0.1032 0.1638 0.5122 0.044 Uiso 1 1 calc R A 1
H1BA H 0.2184 0.2032 0.4677 0.044 Uiso 1 1 calc R A 1
C2A C -0.0237(10) 0.2202(3) 0.4316(8) 0.028(2) Uani 1 1 d . A 1
C3A C -0.0839(9) 0.2519(3) 0.5069(8) 0.0238(19) Uani 1 1 d . A 1
C3AA C 0.0148(10) 0.2511(4) 0.6400(8) 0.034(2) Uani 1 1 d . A 1
C4A C 0.0008(11) 0.2758(4) 0.7582(9) 0.042(3) Uani 1 1 d . A 1
H4A H -0.0816 0.2981 0.7574 0.050 Uiso 1 1 calc R A 1
C5A C 0.1084(13) 0.2671(4) 0.8756(9) 0.049(3) Uani 1 1 d . A 1
H5A H 0.1011 0.2837 0.9553 0.059 Uiso 1 1 calc R A 1
C6A C 0.2260(12) 0.2341(4) 0.8753(10) 0.045(3) Uani 1 1 d . A 1
H6A H 0.2991 0.2284 0.9558 0.054 Uiso 1 1 calc R A 1
C7A C 0.2411(11) 0.2088(3) 0.7611(9) 0.036(2) Uani 1 1 d . A 1
H7A H 0.3223 0.1860 0.7636 0.043 Uiso 1 1 calc R A 1
C7AA C 0.1359(11) 0.2176(3) 0.6446(9) 0.031(2) Uani 1 1 d . A 1
C11A C -0.3352(13) 0.2238(4) 0.0473(13) 0.055(3) Uani 1 1 d . A 1
C12A C -0.4845(13) 0.2873(4) 0.1702(9) 0.052(3) Uani 1 1 d . A 1
C13A C -0.1858(16) 0.2993(5) 0.1349(12) 0.058(4) Uani 1 1 d . A 1
C21A C -0.1539(13) 0.3452(3) 0.4455(10) 0.047(3) Uani 1 1 d . A 1
H21A H -0.1419 0.3531 0.5431 0.056 Uiso 1 1 calc R A 1
C22A C -0.2677(14) 0.3820(4) 0.3710(12) 0.071(4) Uani 1 1 d . A 1
H22A H -0.2136 0.4118 0.3810 0.085 Uiso 1 1 calc R A 1
H22B H -0.3680 0.3834 0.4096 0.085 Uiso 1 1 calc R A 1
H22C H -0.2933 0.3742 0.2755 0.085 Uiso 1 1 calc R A 1
C23A C 0.0155(14) 0.3478(4) 0.4095(12) 0.060(3) Uani 1 1 d . A 1
H23A H 0.0561 0.3791 0.4223 0.073 Uiso 1 1 calc R A 1
H23B H 0.0120 0.3389 0.3155 0.073 Uiso 1 1 calc R A 1
H23C H 0.0875 0.3272 0.4677 0.073 Uiso 1 1 calc R A 1
C24A C -0.3928(11) 0.2904(4) 0.5472(9) 0.049(3) Uani 1 1 d . A 1
H24A H -0.3532 0.3146 0.6141 0.058 Uiso 1 1 calc R A 1
C25A C -0.5638(12) 0.3053(5) 0.4793(11) 0.068(4) Uani 1 1 d . A 1
H25A H -0.6348 0.3079 0.5474 0.082 Uiso 1 1 calc R A 1
H25B H -0.6081 0.2826 0.4121 0.082 Uiso 1 1 calc R A 1
H25C H -0.5568 0.3349 0.4355 0.082 Uiso 1 1 calc R A 1
C26A C -0.4032(13) 0.2464(5) 0.6284(11) 0.074(4) Uani 1 1 d . A 1
H26A H -0.4814 0.2506 0.6902 0.089 Uiso 1 1 calc R A 1
H26B H -0.2965 0.2394 0.6799 0.089 Uiso 1 1 calc R A 1
H26C H -0.4385 0.2212 0.5669 0.089 Uiso 1 1 calc R A 1
C27A C 0.0438(11) 0.2214(4) 0.2089(9) 0.041(3) Uani 1 1 d . A 1
H27A H 0.1374 0.2020 0.2409 0.049 Uiso 1 1 calc R A 1
H27B H 0.0760 0.2535 0.2186 0.049 Uiso 1 1 calc R A 1
H27C H 0.0039 0.2148 0.1142 0.049 Uiso 1 1 calc R A 1
C28A C -0.1255(12) 0.1626(3) 0.2742(10) 0.042(3) Uani 1 1 d . A 1
H28A H -0.0275 0.1449 0.3055 0.050 Uiso 1 1 calc R A 1
H28B H -0.1636 0.1560 0.1791 0.050 Uiso 1 1 calc R A 1
H28C H -0.2100 0.1545 0.3270 0.050 Uiso 1 1 calc R A 1
BrB Br -0.52090(17) 0.09969(8) -0.27157(19) 0.0687(5) Uani 0.80 1 d P B 1
BrC Br -0.1182(18) -0.0158(5) -0.3790(12) 0.071(3) Uiso 0.20 1 d P B 2
MnB Mn -0.30822(17) 0.04235(7) -0.31439(13) 0.0347(4) Uani 1 1 d . . .
P1B P -0.2628(3) 0.01423(11) -0.0961(2) 0.0373(7) Uani 1 1 d . B .
O11B O -0.3476(10) 0.0785(3) -0.5821(9) 0.074(3) Uani 1 1 d . . .
O12B O -0.5931(10) -0.0156(3) -0.3984(8) 0.067(2) Uani 1 1 d . . .
O13B O -0.114(2) -0.0251(5) -0.4252(17) 0.076(5) Uani 0.80 1 d P B 1
O13C O -0.488(4) 0.1022(11) -0.185(3) 0.034(7) Uiso 0.20 1 d PD B 2
N1B N -0.1041(9) 0.0891(3) -0.2395(6) 0.0319(19) Uani 1 1 d . B .
C1B C 0.1086(12) 0.1056(4) -0.0209(9) 0.043(3) Uani 1 1 d . B .
H1AB H 0.2081 0.1003 -0.0603 0.052 Uiso 1 1 calc R . .
H1BB H 0.0876 0.1388 -0.0179 0.052 Uiso 1 1 calc R . .
C2B C -0.0375(11) 0.0799(3) -0.0983(9) 0.035(2) Uani 1 1 d . . .
C3B C -0.0963(10) 0.0494(3) -0.0231(8) 0.029(2) Uani 1 1 d . B .
C3AB C -0.0012(10) 0.0504(3) 0.1144(8) 0.025(2) Uani 1 1 d . . .
C4B C -0.0109(11) 0.0265(4) 0.2286(8) 0.040(3) Uani 1 1 d . B .
H4B H -0.0917 0.0038 0.2279 0.048 Uiso 1 1 calc R . .
C5B C 0.0936(12) 0.0350(4) 0.3435(10) 0.045(3) Uani 1 1 d . . .
H5B H 0.0847 0.0181 0.4225 0.054 Uiso 1 1 calc R B .
C6B C 0.2142(13) 0.0681(4) 0.3466(11) 0.054(3) Uani 1 1 d . B .
H6B H 0.2882 0.0732 0.4271 0.065 Uiso 1 1 calc R . .
C7B C 0.2263(11) 0.0937(4) 0.2331(10) 0.041(3) Uani 1 1 d . . .
H7B H 0.3053 0.1171 0.2353 0.050 Uiso 1 1 calc R B .
C7AB C 0.1199(10) 0.0841(3) 0.1162(9) 0.032(2) Uani 1 1 d . B .
C11B C -0.3324(11) 0.0694(4) -0.4877(11) 0.042(3) Uani 1 1 d . B .
C12B C -0.4784(13) 0.0066(3) -0.3659(10) 0.042(3) Uani 1 1 d . B .
C13B C -0.1944(18) 0.0031(6) -0.3723(16) 0.056(5) Uani 0.80 1 d P B 1
C13C C -0.440(5) 0.0793(13) -0.263(4) 0.034(7) Uiso 0.20 1 d PD B 2
C21B C -0.4148(14) 0.0211(6) 0.0199(11) 0.080(5) Uani 1 1 d . . .
H21B H -0.3785 0.0008 0.0985 0.096 Uiso 1 1 calc R B .
C22B C -0.5798(15) 0.0041(6) -0.0439(14) 0.093(5) Uani 1 1 d . B .
H22D H -0.6566 0.0081 0.0192 0.112 Uiso 1 1 calc R . .
H22E H -0.5728 -0.0283 -0.0663 0.112 Uiso 1 1 calc R . .
H22F H -0.6172 0.0215 -0.1260 0.112 Uiso 1 1 calc R . .
C23B C -0.4219(14) 0.0670(6) 0.0738(13) 0.116(7) Uani 1 1 d . B .
H23D H -0.5023 0.0680 0.1346 0.139 Uiso 1 1 calc R . .
H23E H -0.4529 0.0886 -0.0002 0.139 Uiso 1 1 calc R . .
H23F H -0.3153 0.0754 0.1232 0.139 Uiso 1 1 calc R . .
C24B C -0.1886(16) -0.0447(4) -0.0642(11) 0.063(4) Uani 1 1 d . . .
H24B H -0.1931 -0.0515 0.0323 0.075 Uiso 1 1 calc R B .
C25B C -0.2951(19) -0.0799(4) -0.1476(12) 0.095(5) Uani 1 1 d . B .
H25D H -0.2539 -0.1105 -0.1234 0.115 Uiso 1 1 calc R . .
H25E H -0.2932 -0.0745 -0.2433 0.115 Uiso 1 1 calc R . .
H25F H -0.4065 -0.0772 -0.1298 0.115 Uiso 1 1 calc R . .
C26B C -0.0154(18) -0.0503(5) -0.0836(15) 0.108(7) Uani 1 1 d . B .
H26D H 0.0192 -0.0818 -0.0626 0.130 Uiso 1 1 calc R . .
H26E H 0.0533 -0.0293 -0.0238 0.130 Uiso 1 1 calc R . .
H26F H -0.0057 -0.0435 -0.1772 0.130 Uiso 1 1 calc R . .
C27B C -0.1515(12) 0.1381(3) -0.2523(10) 0.047(3) Uani 1 1 d . . .
H27D H -0.0577 0.1572 -0.2180 0.057 Uiso 1 1 calc R B .
H27E H -0.2388 0.1440 -0.2003 0.057 Uiso 1 1 calc R . .
H27F H -0.1891 0.1454 -0.3470 0.057 Uiso 1 1 calc R . .
C28B C 0.0303(12) 0.0823(4) -0.3198(9) 0.045(3) Uani 1 1 d . . .
H28D H 0.1206 0.1027 -0.2861 0.054 Uiso 1 1 calc R B .
H28E H -0.0093 0.0892 -0.4145 0.054 Uiso 1 1 calc R . .
H28F H 0.0674 0.0506 -0.3114 0.054 Uiso 1 1 calc R . .
C50 C 0.7319(17) 0.4324(8) 0.739(3) 0.120(9) Uiso 0.60 1 d PD C 1
H50A H 0.8160 0.4143 0.7945 0.144 Uiso 0.60 1 calc PR C 1
H50B H 0.7377 0.4640 0.7710 0.144 Uiso 0.60 1 calc PR C 1
H50C H 0.7487 0.4315 0.6454 0.144 Uiso 0.60 1 calc PR C 1
C51 C 0.5640(14) 0.4125(5) 0.7504(16) 0.094(7) Uiso 0.60 1 d PGD C 1
C52 C 0.5517(17) 0.3738(5) 0.8279(16) 0.072(6) Uiso 0.60 1 d PGD C 1
H52 H 0.6468 0.3597 0.8742 0.087 Uiso 0.60 1 calc PR C 1
C53 C 0.400(2) 0.3558(6) 0.8375(18) 0.140(12) Uiso 0.60 1 d PG C 1
H53 H 0.3919 0.3294 0.8905 0.168 Uiso 0.60 1 calc PR C 1
C54 C 0.2611(16) 0.3764(6) 0.7698(17) 0.091(7) Uiso 0.60 1 d PG C 1
H54 H 0.1576 0.3641 0.7764 0.109 Uiso 0.60 1 calc PR C 1
C55 C 0.2734(15) 0.4151(6) 0.6923(17) 0.107(8) Uiso 0.60 1 d PG C 1
H55 H 0.1783 0.4292 0.6460 0.128 Uiso 0.60 1 calc PR C 1
C56 C 0.4248(17) 0.4331(5) 0.6826(17) 0.11(2) Uiso 0.60 1 d PGD C 1
H56 H 0.4332 0.4596 0.6297 0.132 Uiso 0.60 1 calc PR C 1
C60 C 0.1815(17) 0.3960(10) 0.720(3) 0.102(11) Uiso 0.40 1 d PD D 2
H60A H 0.1503 0.3689 0.7669 0.122 Uiso 0.40 1 calc PR D 2
H60B H 0.1439 0.3929 0.6236 0.122 Uiso 0.40 1 calc PR D 2
H60C H 0.1322 0.4231 0.7540 0.122 Uiso 0.40 1 calc PR D 2
C61 C 0.3674(16) 0.4010(6) 0.7465(18) 0.053(6) Uiso 0.40 1 d PGD D 2
C62 C 0.462(2) 0.3683(6) 0.822(2) 0.057(7) Uiso 0.40 1 d PGD D 2
H62 H 0.4123 0.3435 0.8601 0.069 Uiso 0.40 1 calc PR D 2
C63 C 0.630(2) 0.3718(8) 0.841(2) 0.107(13) Uiso 0.40 1 d PG D 2
H63 H 0.6950 0.3495 0.8927 0.128 Uiso 0.40 1 calc PR D 2
C64 C 0.7032(17) 0.4081(9) 0.785(2) 0.096(11) Uiso 0.40 1 d PG D 2
H64 H 0.8180 0.4105 0.7986 0.115 Uiso 0.40 1 calc PR D 2
C65 C 0.608(2) 0.4408(8) 0.710(2) 0.093(11) Uiso 0.40 1 d PG D 2
H65 H 0.6583 0.4655 0.6718 0.112 Uiso 0.40 1 calc PR D 2
C66 C 0.440(2) 0.4372(7) 0.691(2) 0.07(2) Uiso 0.40 1 d PGD D 2
H66 H 0.3757 0.4596 0.6392 0.083 Uiso 0.40 1 calc PR D 2

loop_
_atom_site_aniso_label
_atom_site_aniso_U_11
_atom_site_aniso_U_22
_atom_site_aniso_U_33
_atom_site_aniso_U_23
_atom_site_aniso_U_13
_atom_site_aniso_U_12
BrA 0.0426(7) 0.0533(8) 0.1596(13) -0.0243(9) 0.0332(8) -0.0081(6)
MnA 0.0309(8) 0.0313(8) 0.0423(8) -0.0042(7) -0.0010(6) 0.0068(7)
P1A 0.0208(12) 0.0248(13) 0.0407(13) -0.0003(11) 0.0025(10) 0.0061(10)
O11A 0.074(6) 0.107(8) 0.079(6) -0.043(6) -0.020(5) 0.048(6)
O12A 0.067(6) 0.079(6) 0.079(5) -0.018(4) -0.028(5) 0.039(5)
O13A 0.115(8) 0.058(7) 0.072(6) 0.025(5) 0.047(5) 0.012(6)
N1A 0.027(4) 0.019(4) 0.037(4) -0.003(3) 0.007(3) -0.004(3)
C1A 0.028(5) 0.034(6) 0.052(6) 0.008(5) 0.014(4) 0.010(5)
C2A 0.022(5) 0.025(5) 0.036(5) 0.010(4) 0.002(4) -0.012(4)
C3A 0.019(4) 0.024(5) 0.028(4) 0.004(4) 0.004(3) 0.007(4)
C3AA 0.026(5) 0.052(6) 0.024(4) -0.005(5) 0.008(4) 0.003(5)
C4A 0.036(7) 0.045(7) 0.043(6) 0.011(5) 0.000(5) 0.019(5)
C5A 0.047(7) 0.056(8) 0.043(6) -0.003(5) 0.001(5) -0.002(6)
C6A 0.033(6) 0.058(7) 0.041(6) 0.013(5) -0.010(5) -0.004(5)
C7A 0.031(5) 0.036(6) 0.039(6) 0.011(5) 0.002(4) 0.006(5)
C7AA 0.032(5) 0.019(5) 0.044(6) 0.018(4) 0.012(4) 0.002(4)
C11A 0.035(6) 0.044(7) 0.076(9) -0.012(6) -0.023(6) 0.021(5)
C12A 0.048(7) 0.063(8) 0.038(6) -0.020(5) -0.011(5) 0.013(6)
C13A 0.070(9) 0.055(9) 0.047(7) -0.008(6) 0.001(6) 0.040(7)
C21A 0.058(7) 0.019(5) 0.060(6) 0.000(5) 0.001(5) 0.003(5)
C22A 0.064(8) 0.032(7) 0.111(9) 0.004(6) -0.003(7) 0.008(6)
C23A 0.048(7) 0.034(7) 0.091(8) 0.006(6) -0.013(6) -0.019(5)
C24A 0.020(5) 0.074(7) 0.053(6) -0.008(6) 0.006(4) 0.006(5)
C25A 0.027(6) 0.116(11) 0.064(7) -0.005(7) 0.013(5) 0.027(6)
C26A 0.036(6) 0.127(12) 0.066(7) 0.022(8) 0.028(5) -0.006(7)
C27A 0.026(5) 0.055(7) 0.045(6) 0.001(5) 0.013(4) -0.005(5)
C28A 0.037(6) 0.030(6) 0.059(6) 0.001(5) 0.009(5) 0.009(5)
BrB 0.0383(8) 0.0558(11) 0.1146(15) -0.0082(10) 0.0204(9) 0.0008(7)
MnB 0.0299(8) 0.0329(9) 0.0405(8) -0.0001(7) 0.0030(6) -0.0050(7)
P1B 0.0321(15) 0.0394(16) 0.0399(14) -0.0014(12) 0.0046(11) -0.0110(12)
O11B 0.066(6) 0.076(6) 0.075(6) 0.007(5) -0.001(5) -0.024(5)
O12B 0.062(5) 0.061(6) 0.071(5) 0.003(4) -0.012(4) -0.034(4)
O13B 0.101(11) 0.038(8) 0.096(12) 0.003(8) 0.040(9) -0.005(7)
N1B 0.027(4) 0.038(5) 0.032(4) 0.001(3) 0.010(3) -0.007(4)
C1B 0.043(6) 0.035(6) 0.050(6) -0.001(5) 0.004(5) -0.012(5)
C2B 0.030(5) 0.031(6) 0.044(6) 0.000(5) 0.008(4) -0.008(4)
C3B 0.030(5) 0.030(6) 0.025(4) -0.005(4) 0.002(4) 0.004(4)
C3AB 0.017(5) 0.020(5) 0.039(5) -0.017(4) 0.007(4) 0.002(4)
C4B 0.035(7) 0.051(8) 0.033(5) -0.007(5) 0.003(4) 0.004(5)
C5B 0.043(7) 0.043(7) 0.051(6) -0.004(5) 0.015(5) 0.002(5)
C6B 0.042(7) 0.059(8) 0.059(7) -0.019(6) 0.001(5) 0.015(6)
C7B 0.022(5) 0.044(7) 0.058(7) -0.014(5) 0.007(5) -0.006(5)
C7AB 0.021(5) 0.041(6) 0.034(5) -0.002(4) 0.002(4) 0.005(4)
C11B 0.018(5) 0.061(8) 0.043(6) 0.003(6) -0.005(5) -0.008(5)
C12B 0.044(7) 0.030(6) 0.049(6) -0.001(5) -0.004(5) -0.003(5)
C13B 0.025(8) 0.061(11) 0.086(12) 0.009(9) 0.020(7) 0.017(7)
C21B 0.038(7) 0.167(15) 0.037(6) 0.009(7) 0.014(5) -0.025(8)
C22B 0.044(8) 0.134(13) 0.109(11) 0.013(9) 0.034(7) -0.025(8)
C23B 0.027(7) 0.23(2) 0.092(10) -0.095(12) 0.011(6) -0.025(9)
C24B 0.095(10) 0.037(7) 0.049(7) 0.008(5) -0.011(6) -0.020(7)
C25B 0.166(15) 0.040(8) 0.078(9) 0.010(6) 0.010(9) -0.042(9)
C26B 0.098(13) 0.057(10) 0.142(13) -0.041(9) -0.065(11) 0.035(8)
C27B 0.037(6) 0.030(6) 0.072(7) 0.009(5) -0.002(5) -0.004(5)
C28B 0.036(6) 0.050(7) 0.053(6) 0.002(5) 0.016(5) -0.007(5)

loop_
_geom_bond_atom_site_label_1
_geom_bond_atom_site_label_2
_geom_bond_distance
_geom_bond_site_symmetry_2
_geom_bond_publ_flag
BrA MnA 2.524(2) . ?
MnA C12A 1.784(11) . ?
MnA C13A 1.899(16) . ?
MnA C11A 1.920(13) . ?
MnA N1A 2.222(7) . ?
MnA P1A 2.329(3) . ?
P1A C3A 1.802(8) . ?
P1A C24A 1.838(10) . ?
P1A C21A 1.842(10) . ?
O11A C11A 0.983(11) . ?
O12A C12A 1.142(12) . ?
O13A C13A 1.012(15) . ?
N1A C2A 1.456(10) . ?
N1A C28A 1.491(12) . ?
N1A C27A 1.503(12) . ?
C1A C7AA 1.483(12) . ?
C1A C2A 1.488(11) . ?
C2A C3A 1.348(12) . ?
C3A C3AA 1.458(10) . ?
C3AA C7AA 1.406(13) . ?
C3AA C4A 1.415(13) . ?
C4A C5A 1.391(12) . ?
C5A C6A 1.379(14) . ?
C6A C7A 1.391(14) . ?
C7A C7AA 1.375(12) . ?
C21A C23A 1.519(15) . ?
C21A C22A 1.552(13) . ?
C24A C26A 1.538(15) . ?
C24A C25A 1.546(12) . ?
BrB MnB 2.534(2) . ?
BrC MnB 2.489(16) . ?
MnB C13B 1.658(16) . ?
MnB C13C 1.69(3) . ?
MnB C12B 1.777(11) . ?
MnB C11B 1.900(11) . ?
MnB N1B 2.226(7) . ?
MnB P1B 2.324(3) . ?
P1B C3B 1.794(9) . ?
P1B C24B 1.846(12) . ?
P1B C21B 1.871(12) . ?
O11B C11B 0.977(10) . ?
O12B C12B 1.161(11) . ?
O13B C13B 1.24(2) . ?
O13C C13C 1.151(2) . ?
N1B C2B 1.468(11) . ?
N1B C27B 1.491(12) . ?
N1B C28B 1.500(12) . ?
C1B C7AB 1.508(13) . ?
C1B C2B 1.539(12) . ?
C2B C3B 1.316(12) . ?
C3B C3AB 1.484(11) . ?
C3AB C4B 1.360(13) . ?
C3AB C7AB 1.414(12) . ?
C4B C5B 1.357(12) . ?
C5B C6B 1.398(15) . ?
C6B C7B 1.386(15) . ?
C7B C7AB 1.387(12) . ?
C21B C23B 1.46(2) . ?
C21B C22B 1.511(15) . ?
C24B C26B 1.50(2) . ?
C24B C25B 1.525(15) . ?
C50 C51 1.5407(13) . ?
C51 C52 1.3900 . ?
C51 C56 1.3900 . ?
C52 C53 1.3900 . ?
C53 C54 1.3900 . ?
C54 C55 1.3900 . ?
C55 C56 1.3900 . ?
C60 C61 1.5412(14) . ?
C61 C62 1.3900 . ?
C61 C66 1.3900 . ?
C62 C63 1.3900 . ?
C63 C64 1.3900 . ?
C64 C65 1.3900 . ?
C65 C66 1.3900 . ?
